data_2235544
loop_
_publ_author_name
'Abdel-Aziz, Alaa A.-M.'
'El-Azab, Adel S.'
'El-Sherbeny, Magda A.'
'Ng, Seik Weng'
'Tiekink, Edward R. T.'

_publ_section_title
;
 <i>N</i>-(3-Aminobicyclo[2.2.1]heptan-2-yl)-4-methylbenzenesulfonamide
;
_journal_coeditor_code LH5485
_journal_issue 7
_journal_name_full 'Acta Crystallographica Section E'
_journal_page_first o2032
_journal_paper_doi 10.1107/S1600536812025421
_journal_volume 68
_journal_year 2012
_chemical_formula_iupac 'C14 H20 N2 O2 S'
_chemical_formula_moiety 'C14 H20 N2 O2 S'
_chemical_formula_sum 'C14 H20 N2 O2 S'
_chemical_formula_weight 280.38
_chemical_name_systematic
;
<i>N</i>-(3-Aminobicyclo[2.2.1]heptan-2-yl)-4-methylbenzenesulfonamide
;
_space_group_IT_number 4
_symmetry_cell_setting monoclinic
_symmetry_space_group_name_Hall 'P 2yb'
_symmetry_space_group_name_H-M 'P 1 21 1'
_atom_sites_solution_hydrogens geom
_atom_sites_solution_primary direct
_atom_sites_solution_secondary difmap
_audit_creation_method SHELXL-97
_cell_angle_alpha 90.00
_cell_angle_beta 110.332(2)
_cell_angle_gamma 90.00
_cell_formula_units_Z 2
_cell_length_a 10.1715(2)
_cell_length_b 6.11690(10)
_cell_length_c 11.5150(3)
_cell_measurement_reflns_used 3574
_cell_measurement_temperature 100(2)
_cell_measurement_theta_max 76.3869
_cell_measurement_theta_min 4.0909
_cell_volume 671.80(3)
_computing_cell_refinement 'CrysAlis PRO (Agilent, 2012)'
_computing_data_collection 'CrysAlis PRO (Agilent, 2012)'
_computing_data_reduction 'CrysAlis PRO (Agilent, 2012)'
_computing_molecular_graphics
;
ORTEP-3 (Farrugia, 1997) and DIAMOND (Brandenburg, 2006)
;
_computing_publication_material 'publCIF (Westrip, 2010)'
_computing_structure_refinement 'SHELXL97 (Sheldrick, 2008)'
_computing_structure_solution 'SHELXS97 (Sheldrick, 2008)'
_diffrn_ambient_temperature 100(2)
_diffrn_detector_area_resol_mean 10.4041
_diffrn_measured_fraction_theta_full 0.986
_diffrn_measured_fraction_theta_max 0.986
_diffrn_measurement_device_type 'Agilent  SuperNova Dual diffractometer with Atlas detector'
_diffrn_measurement_method '\w scan'
_diffrn_radiation_monochromator Mirror
_diffrn_radiation_source 'SuperNova (Cu) X-ray Source'
_diffrn_radiation_type CuK\a
_diffrn_radiation_wavelength 1.54184
_diffrn_reflns_av_R_equivalents 0.0135
_diffrn_reflns_av_sigmaI/netI 0.0177
_diffrn_reflns_limit_h_max 12
_diffrn_reflns_limit_h_min -11
_diffrn_reflns_limit_k_max 7
_diffrn_reflns_limit_k_min -7
_diffrn_reflns_limit_l_max 12
_diffrn_reflns_limit_l_min -14
_diffrn_reflns_number 4721
_diffrn_reflns_theta_full 76.58
_diffrn_reflns_theta_max 76.58
_diffrn_reflns_theta_min 4.09
_diffrn_standards_decay_% 0
_diffrn_standards_interval_count 0
_diffrn_standards_interval_time 0
_diffrn_standards_number 0
_exptl_absorpt_coefficient_mu 2.142
_exptl_absorpt_correction_T_max 0.8143
_exptl_absorpt_correction_T_min 0.5658
_exptl_absorpt_correction_type multi-scan
_exptl_absorpt_process_details '(CrysAlis PRO; Agilent, 2012)'
_exptl_crystal_colour colourless
_exptl_crystal_density_diffrn 1.386
_exptl_crystal_density_method 'not measured'
_exptl_crystal_description prism
_exptl_crystal_F_000 300
_exptl_crystal_size_max 0.30
_exptl_crystal_size_mid 0.20
_exptl_crystal_size_min 0.10
_refine_diff_density_max 0.223
_refine_diff_density_min -0.263
_refine_ls_abs_structure_details 'Flack (1983), 1217 Friedel pairs'
_refine_ls_abs_structure_Flack -0.001(10)
_refine_ls_extinction_method none
_refine_ls_goodness_of_fit_ref 1.031
_refine_ls_hydrogen_treatment mixed
_refine_ls_matrix_type full
_refine_ls_number_parameters 185
_refine_ls_number_reflns 2750
_refine_ls_number_restraints 4
_refine_ls_restrained_S_all 1.030
_refine_ls_R_factor_all 0.0243
_refine_ls_R_factor_gt 0.0242
_refine_ls_shift/su_max 0.001
_refine_ls_shift/su_mean 0.001
_refine_ls_structure_factor_coef Fsqd
_refine_ls_weighting_details 'calc w=1/[\s^2^(Fo^2^)+(0.0490P)^2^+0.0858P] where P=(Fo^2^+2Fc^2^)/3'
_refine_ls_weighting_scheme calc
_refine_ls_wR_factor_gt 0.0658
_refine_ls_wR_factor_ref 0.0660
_reflns_number_gt 2731
_reflns_number_total 2750
_reflns_threshold_expression I>2\s(I)
_cod_data_source_file lh5485.cif
_cod_data_source_block I
_cod_original_cell_volume 671.80(2)
_cod_original_sg_symbol_H-M 'P 21'
_cod_database_code 2235544
_cod_database_fobs_code 2235544

loop_
_symmetry_equiv_pos_as_xyz
'x, y, z'
'-x, y+1/2, -z'

loop_
_atom_site_type_symbol
_atom_site_label
_atom_site_fract_x
_atom_site_fract_y
_atom_site_fract_z
_atom_site_U_iso_or_equiv
_atom_site_adp_type
_atom_site_calc_flag
_atom_site_refinement_flags
_atom_site_occupancy
_atom_site_symmetry_multiplicity
S S1 0.26041(3) 0.50378(5) 0.72818(2) 0.01602(9) Uani d . 1 1
O O1 0.26695(10) 0.73734(17) 0.71708(9) 0.0218(2) Uani d . 1 1
N N1 0.52705(11) 0.5254(2) 1.10027(10) 0.0184(2) Uani d D 1 1
N N2 0.32587(11) 0.44016(18) 0.87334(10) 0.0160(2) Uani d D 1 1
O O2 0.32988(10) 0.36603(18) 0.66642(9) 0.0215(2) Uani d . 1 1
C C1 0.38324(13) 0.5685(2) 1.09495(11) 0.0168(3) Uani d . 1 1
H H1 0.3790 0.7246 1.1192 0.020 Uiso calc R 1 1
C C2 0.26899(13) 0.5369(2) 0.96230(11) 0.0153(2) Uani d . 1 1
H H2 0.2286 0.6832 0.9304 0.018 Uiso calc R 1 1
C C3 0.15457(14) 0.4000(2) 0.98927(13) 0.0190(3) Uani d . 1 1
H H3 0.0587 0.4149 0.9256 0.023 Uiso calc R 1 1
C C4 0.16743(13) 0.4842(3) 1.11857(12) 0.0224(3) Uani d . 1 1
H H4A 0.1085 0.4015 1.1559 0.027 Uiso calc R 1 1
H H4B 0.1486 0.6429 1.1196 0.027 Uiso calc R 1 1
C C5 0.32467(14) 0.4279(2) 1.17705(12) 0.0198(3) Uani d . 1 1
H H5 0.3666 0.4604 1.2676 0.024 Uiso calc R 1 1
C C6 0.32835(14) 0.1852(2) 1.14384(13) 0.0213(3) Uani d . 1 1
H H6A 0.3138 0.0901 1.2079 0.026 Uiso calc R 1 1
H H6B 0.4187 0.1470 1.1345 0.026 Uiso calc R 1 1
C C7 0.20485(14) 0.1631(2) 1.01838(13) 0.0220(3) Uani d . 1 1
H H7A 0.2373 0.1024 0.9533 0.026 Uiso calc R 1 1
H H7B 0.1296 0.0687 1.0268 0.026 Uiso calc R 1 1
C C8 0.07959(14) 0.4382(2) 0.67418(11) 0.0164(2) Uani d . 1 1
C C9 -0.01687(14) 0.6042(2) 0.66650(12) 0.0200(3) Uani d . 1 1
H H9 0.0144 0.7488 0.6912 0.024 Uiso calc R 1 1
C C10 -0.15935(14) 0.5562(2) 0.62230(12) 0.0205(3) Uani d . 1 1
H H10 -0.2253 0.6691 0.6170 0.025 Uiso calc R 1 1
C C11 -0.20671(13) 0.3446(2) 0.58568(12) 0.0185(3) Uani d . 1 1
C C12 -0.10771(14) 0.1807(2) 0.59531(12) 0.0190(3) Uani d . 1 1
H H12 -0.1387 0.0356 0.5715 0.023 Uiso calc R 1 1
C C13 0.03540(14) 0.2258(2) 0.63911(12) 0.0180(3) Uani d . 1 1
H H13 0.1017 0.1131 0.6449 0.022 Uiso calc R 1 1
C C14 -0.36173(14) 0.2973(3) 0.53354(14) 0.0244(3) Uani d . 1 1
H H14A -0.4059 0.3911 0.4615 0.037 Uiso calc R 1 1
H H14B -0.4036 0.3264 0.5969 0.037 Uiso calc R 1 1
H H14C -0.3765 0.1436 0.5083 0.037 Uiso calc R 1 1
H H1n 0.5811(16) 0.480(3) 1.1733(11) 0.025(4) Uiso d D 1 1
H H2n 0.530(2) 0.412(2) 1.0552(16) 0.033(5) Uiso d D 1 1
H H3n 0.357(2) 0.3032(19) 0.882(2) 0.035(5) Uiso d D 1 1

loop_
_atom_site_aniso_label
_atom_site_aniso_U_11
_atom_site_aniso_U_22
_atom_site_aniso_U_33
_atom_site_aniso_U_12
_atom_site_aniso_U_13
_atom_site_aniso_U_23
S1 0.01351(14) 0.01864(15) 0.01503(14) -0.00197(11) 0.00386(10) -0.00003(11)
O1 0.0213(5) 0.0204(5) 0.0199(5) -0.0048(4) 0.0026(4) 0.0027(4)
N1 0.0138(5) 0.0199(5) 0.0187(5) -0.0012(5) 0.0021(4) 0.0008(5)
N2 0.0140(5) 0.0182(5) 0.0151(5) 0.0023(4) 0.0040(4) 0.0002(4)
O2 0.0177(5) 0.0296(5) 0.0185(4) 0.0000(4) 0.0081(4) -0.0028(4)
C1 0.0169(6) 0.0155(6) 0.0161(6) 0.0013(4) 0.0032(4) -0.0005(4)
C2 0.0141(5) 0.0153(6) 0.0160(5) 0.0026(4) 0.0046(4) 0.0002(5)
C3 0.0133(6) 0.0223(6) 0.0217(6) 0.0008(5) 0.0064(5) 0.0013(5)
C4 0.0201(6) 0.0266(7) 0.0240(6) 0.0055(6) 0.0122(5) 0.0031(6)
C5 0.0196(6) 0.0226(6) 0.0176(6) 0.0041(5) 0.0069(5) 0.0024(5)
C6 0.0198(6) 0.0204(7) 0.0259(7) 0.0021(5) 0.0106(5) 0.0057(5)
C7 0.0180(6) 0.0197(6) 0.0306(7) -0.0037(5) 0.0113(5) 0.0006(6)
C8 0.0151(6) 0.0188(6) 0.0141(6) -0.0009(5) 0.0036(4) 0.0007(4)
C9 0.0195(6) 0.0174(6) 0.0216(6) -0.0002(5) 0.0053(5) -0.0012(5)
C10 0.0178(6) 0.0217(7) 0.0216(6) 0.0033(5) 0.0063(5) 0.0020(5)
C11 0.0155(6) 0.0247(7) 0.0146(6) -0.0006(5) 0.0041(5) 0.0001(5)
C12 0.0189(6) 0.0183(6) 0.0177(6) -0.0022(5) 0.0037(5) -0.0010(5)
C13 0.0171(6) 0.0182(6) 0.0175(6) 0.0023(5) 0.0046(5) -0.0003(5)
C14 0.0154(6) 0.0326(8) 0.0238(7) -0.0015(5) 0.0049(5) -0.0024(6)

loop_
_atom_type_symbol
_atom_type_description
_atom_type_scat_dispersion_real
_atom_type_scat_dispersion_imag
_atom_type_scat_source
C C 0.0181 0.0091 'International Tables Vol C Tables 4.2.6.8 and 6.1.1.4'
H H 0.0000 0.0000 'International Tables Vol C Tables 4.2.6.8 and 6.1.1.4'
N N 0.0311 0.0180 'International Tables Vol C Tables 4.2.6.8 and 6.1.1.4'
O O 0.0492 0.0322 'International Tables Vol C Tables 4.2.6.8 and 6.1.1.4'
S S 0.3331 0.5567 'International Tables Vol C Tables 4.2.6.8 and 6.1.1.4'

loop_
_geom_angle_atom_site_label_1
_geom_angle_atom_site_label_2
_geom_angle_atom_site_label_3
_geom_angle
O2 S1 O1 119.52(6)
O2 S1 N2 105.89(6)
O1 S1 N2 108.41(6)
O2 S1 C8 108.84(6)
O1 S1 C8 105.56(6)
N2 S1 C8 108.23(6)
C1 N1 H1n 112.5(12)
C1 N1 H2n 111.1(13)
H1n N1 H2n 100.2(18)
C2 N2 S1 120.32(9)
C2 N2 H3n 120.9(14)
S1 N2 H3n 110.2(14)
N1 C1 C5 117.79(10)
N1 C1 C2 114.02(10)
C5 C1 C2 102.34(10)
N1 C1 H1 107.4
C5 C1 H1 107.4
C2 C1 H1 107.4
N2 C2 C3 115.36(10)
N2 C2 C1 112.93(10)
C3 C2 C1 102.95(10)
N2 C2 H2 108.4
C3 C2 H2 108.4
C1 C2 H2 108.4
C7 C3 C4 101.26(11)
C7 C3 C2 109.72(11)
C4 C3 C2 101.29(10)
C7 C3 H3 114.4
C4 C3 H3 114.4
C2 C3 H3 114.4
C3 C4 C5 94.26(10)
C3 C4 H4A 112.9
C5 C4 H4A 112.9
C3 C4 H4B 112.9
C5 C4 H4B 112.9
H4A C4 H4B 110.3
C6 C5 C1 109.75(11)
C6 C5 C4 102.60(11)
C1 C5 C4 99.82(10)
C6 C5 H5 114.4
C1 C5 H5 114.4
C4 C5 H5 114.4
C5 C6 C7 103.51(11)
C5 C6 H6A 111.1
C7 C6 H6A 111.1
C5 C6 H6B 111.1
C7 C6 H6B 111.1
H6A C6 H6B 109.0
C3 C7 C6 102.75(11)
C3 C7 H7A 111.2
C6 C7 H7A 111.2
C3 C7 H7B 111.2
C6 C7 H7B 111.2
H7A C7 H7B 109.1
C13 C8 C9 120.92(13)
C13 C8 S1 120.39(10)
C9 C8 S1 118.69(11)
C10 C9 C8 119.41(13)
C10 C9 H9 120.3
C8 C9 H9 120.3
C9 C10 C11 120.88(13)
C9 C10 H10 119.6
C11 C10 H10 119.6
C10 C11 C12 118.56(12)
C10 C11 C14 120.16(13)
C12 C11 C14 121.25(13)
C13 C12 C11 121.36(13)
C13 C12 H12 119.3
C11 C12 H12 119.3
C8 C13 C12 118.85(12)
C8 C13 H13 120.6
C12 C13 H13 120.6
C11 C14 H14A 109.5
C11 C14 H14B 109.5
H14A C14 H14B 109.5
C11 C14 H14C 109.5
H14A C14 H14C 109.5
H14B C14 H14C 109.5

loop_
_geom_bond_atom_site_label_1
_geom_bond_atom_site_label_2
_geom_bond_distance
S1 O2 1.4367(10)
S1 O1 1.4380(11)
S1 N2 1.6172(11)
S1 C8 1.7707(13)
N1 C1 1.4665(16)
N1 H1n 0.875(9)
N1 H2n 0.873(9)
N2 C2 1.4649(16)
N2 H3n 0.888(9)
C1 C5 1.5425(18)
C1 C2 1.5771(16)
C1 H1 1.0000
C2 C3 1.5502(18)
C2 H2 1.0000
C3 C7 1.5347(19)
C3 C4 1.5376(19)
C3 H3 1.0000
C4 C5 1.5432(18)
C4 H4A 0.9900
C4 H4B 0.9900
C5 C6 1.537(2)
C5 H5 1.0000
C6 C7 1.556(2)
C6 H6A 0.9900
C6 H6B 0.9900
C7 H7A 0.9900
C7 H7B 0.9900
C8 C13 1.3884(18)
C8 C9 1.3930(19)
C9 C10 1.3902(18)
C9 H9 0.9500
C10 C11 1.394(2)
C10 H10 0.9500
C11 C12 1.3977(19)
C11 C14 1.5076(18)
C12 C13 1.3925(19)
C12 H12 0.9500
C13 H13 0.9500
C14 H14A 0.9800
C14 H14B 0.9800
C14 H14C 0.9800

loop_
_geom_hbond_atom_site_label_D
_geom_hbond_atom_site_label_H
_geom_hbond_atom_site_label_A
_geom_hbond_site_symmetry_A
_geom_hbond_distance_DH
_geom_hbond_distance_HA
_geom_hbond_distance_DA
_geom_hbond_angle_DHA
N1 H1n O1 2_647 0.880(10) 2.200(10) 2.976(2) 148(2)
N1 H2n N2 . 0.870(10) 2.39(2) 2.752(2) 105(2)
N2 H3n N1 2_647 0.890(10) 2.040(10) 2.907(2) 166(2)

loop_
_geom_torsion_atom_site_label_1
_geom_torsion_atom_site_label_2
_geom_torsion_atom_site_label_3
_geom_torsion_atom_site_label_4
_geom_torsion
O2 S1 N2 C2 -174.49(10)
O1 S1 N2 C2 56.10(11)
C8 S1 N2 C2 -57.93(11)
S1 N2 C2 C3 93.87(12)
S1 N2 C2 C1 -148.11(9)
N1 C1 C2 N2 8.26(15)
C5 C1 C2 N2 -120.07(12)
N1 C1 C2 C3 133.32(11)
C5 C1 C2 C3 5.00(12)
N2 C2 C3 C7 49.21(14)
C1 C2 C3 C7 -74.26(12)
N2 C2 C3 C4 155.65(10)
C1 C2 C3 C4 32.18(12)
C7 C3 C4 C5 56.71(12)
C2 C3 C4 C5 -56.28(12)
N1 C1 C5 C6 -58.83(14)
C2 C1 C5 C6 67.07(12)
N1 C1 C5 C4 -166.13(11)
C2 C1 C5 C4 -40.23(12)
C3 C4 C5 C6 -53.44(12)
C3 C4 C5 C1 59.52(12)
C1 C5 C6 C7 -74.78(12)
C4 C5 C6 C7 30.64(13)
C4 C3 C7 C6 -39.25(12)
C2 C3 C7 C6 67.22(13)
C5 C6 C7 C3 5.12(13)
O2 S1 C8 C13 32.18(13)
O1 S1 C8 C13 161.63(11)
N2 S1 C8 C13 -82.46(12)
O2 S1 C8 C9 -147.16(10)
O1 S1 C8 C9 -17.71(12)
N2 S1 C8 C9 98.19(11)
C13 C8 C9 C10 -0.4(2)
S1 C8 C9 C10 178.91(10)
C8 C9 C10 C11 0.0(2)
C9 C10 C11 C12 0.5(2)
C9 C10 C11 C14 -177.73(12)
C10 C11 C12 C13 -0.68(19)
C14 C11 C12 C13 177.57(12)
C9 C8 C13 C12 0.3(2)
S1 C8 C13 C12 -179.03(10)
C11 C12 C13 C8 0.3(2)

loop_
_cod_related_entry_id
_cod_related_entry_database
_cod_related_entry_code
1 ChemSpider 30657893
